data_7720061
loop_
_publ_author_name
'Wulamu, Kelibinuer'
'Yan, Ziting'
'Chu, Dongdong'
'Lu, Juanjuan'
'Zhang, Yanhui'
'Du, Hong'

_publ_section_title
;
 CsB(OH)<sub>4</sub>(H<sub>2</sub>O)<sub>2</sub> and
 Na(NH<sub>4</sub>)<sub>2</sub>B<sub>10</sub>O<sub>16</sub>OH(H<sub>2</sub>O):
 a hydroxylation modification strategy regulates the borate structures and
 optical properties.
;
_journal_issue 8
_journal_name_full 'Dalton transactions (Cambridge, England : 2003)'
_journal_page_first 3521
_journal_page_last 3527
_journal_paper_doi 10.1039/d5dt02928g
_journal_volume 55
_journal_year 2026
_chemical_formula_moiety 'B Cs H8 O6'
_chemical_formula_sum 'B Cs H8 O6'
_chemical_formula_weight 247.78
_space_group_crystal_system orthorhombic
_space_group_IT_number 29
_space_group_name_Hall 'P 2c -2ac'
_space_group_name_H-M_alt 'P c a 21'
_atom_sites_solution_hydrogens difmap
_atom_sites_solution_primary iterative
_audit_creation_date 2025-12-01
_audit_creation_method
;
Olex2 1.5
(compiled 2025.07.13 svn.rb7424aed for OlexSys, GUI svn.r7314)
;
_audit_update_record
;
2025-12-04 deposited with the CCDC.	2026-01-23 downloaded from the CCDC.
;
_cell_angle_alpha 90
_cell_angle_beta 90
_cell_angle_gamma 90
_cell_formula_units_Z 8
_cell_length_a 12.1565(13)
_cell_length_b 6.0425(7)
_cell_length_c 17.3444(17)
_cell_measurement_reflns_used 9885
_cell_measurement_temperature 273.15
_cell_measurement_theta_max 27.52
_cell_measurement_theta_min 3.55
_cell_volume 1274.0(2)
_computing_cell_refinement 'SAINT V8.40B (?, 2016)'
_computing_data_reduction 'SAINT V8.40B (?, 2016)'
_computing_molecular_graphics 'Olex2 1.5 (Dolomanov et al., 2009)'
_computing_publication_material 'Olex2 1.5 (Dolomanov et al., 2009)'
_computing_structure_refinement 'SHELXL 2018/3 (Sheldrick, 2015)'
_computing_structure_solution 'SHELXT 2018/2 (Sheldrick, 2018)'
_diffrn_ambient_temperature 273.15
_diffrn_measured_fraction_theta_full 0.940
_diffrn_measured_fraction_theta_max 0.953
_diffrn_measurement_device_type 'Bruker APEX-II CCD'
_diffrn_measurement_method '\f and \w scans'
_diffrn_radiation_type MoK\a
_diffrn_radiation_wavelength 0.71073
_diffrn_reflns_av_R_equivalents 0.0456
_diffrn_reflns_av_unetI/netI 0.0356
_diffrn_reflns_Laue_measured_fraction_full 0.940
_diffrn_reflns_Laue_measured_fraction_max 0.953
_diffrn_reflns_limit_h_max 15
_diffrn_reflns_limit_h_min -15
_diffrn_reflns_limit_k_max 7
_diffrn_reflns_limit_k_min -7
_diffrn_reflns_limit_l_max 21
_diffrn_reflns_limit_l_min -22
_diffrn_reflns_number 11833
_diffrn_reflns_point_group_measured_fraction_full 0.922
_diffrn_reflns_point_group_measured_fraction_max 0.934
_diffrn_reflns_theta_full 25.242
_diffrn_reflns_theta_max 27.516
_diffrn_reflns_theta_min 2.348
_diffrn_source_current 1.4
_diffrn_source_power 0.07
_diffrn_source_voltage 50.0
_diffrn_standards_number 0
_exptl_absorpt_coefficient_mu 5.768
_exptl_absorpt_correction_T_max 0.7456
_exptl_absorpt_correction_T_min 0.5506
_exptl_absorpt_correction_type none
_exptl_absorpt_process_details
;
SADABS-2016/2 (Bruker,2016/2) was used for absorption correction.
wR2(int) was 0.0929 before and 0.0691 after correction.
The Ratio of minimum to maximum transmission is 0.7385.
The \l/2 correction factor is Not present.
;
_exptl_crystal_colour 'clear light colourless'
_exptl_crystal_colour_lustre clear
_exptl_crystal_colour_modifier light
_exptl_crystal_colour_primary colourless
_exptl_crystal_density_diffrn 2.584
_exptl_crystal_description block
_exptl_crystal_F_000 928
_refine_diff_density_max 0.294
_refine_diff_density_min -0.428
_refine_diff_density_rms 0.103
_refine_ls_abs_structure_details
;
 Refined as an inversion twin.
;
_refine_ls_abs_structure_Flack 0.28(3)
_refine_ls_extinction_coef 0.0173(5)
_refine_ls_extinction_expression Fc^*^=kFc[1+0.001xFc^2^\l^3^/sin(2\q)]^-1/4^
_refine_ls_extinction_method 'SHELXL-2018/3 (Sheldrick 2018)'
_refine_ls_goodness_of_fit_ref 1.079
_refine_ls_hydrogen_treatment mixed
_refine_ls_matrix_type full
_refine_ls_number_parameters 184
_refine_ls_number_reflns 2743
_refine_ls_number_restraints 2
_refine_ls_restrained_S_all 1.079
_refine_ls_R_factor_all 0.0206
_refine_ls_R_factor_gt 0.0202
_refine_ls_shift/su_max 0.001
_refine_ls_shift/su_mean 0.000
_refine_ls_structure_factor_coef Fsqd
_refine_ls_weighting_details 'w=1/[\s^2^(Fo^2^)+(0.0133P)^2^+0.3414P] where P=(Fo^2^+2Fc^2^)/3'
_refine_ls_weighting_scheme calc
_refine_ls_wR_factor_gt 0.0472
_refine_ls_wR_factor_ref 0.0474
_reflns_Friedel_coverage 0.897
_reflns_Friedel_fraction_full 0.903
_reflns_Friedel_fraction_max 0.915
_reflns_number_gt 2692
_reflns_number_total 2743
_reflns_threshold_expression 'I > 2\s(I)'
_cod_data_source_file d5dt02928g2.cif
_cod_data_source_block aaa_pl
_cod_depositor_comments 'Adding full bibliography for 7720060--7720061.cif.'
_cod_database_code 7720061
_shelx_shelxl_version_number 2018/3
_shelx_space_group_comment
;
The symmetry employed for this shelxl refinement is uniquely defined
by the following loop, which should always be used as a source of
symmetry information in preference to the above space-group names.
They are only intended as comments.
;
_olex2_refinement_description
;
1. Twinned data refinement
 Scales: 0.72108
 0.27892
2. Restrained distances
 H1-O1
 0.95 with sigma of 0.005
 H4-O4
 0.95 with sigma of 0.005
3. Others
 Fixed Z: B2(-0.18732)
4.a Riding coordinates:
 O12(H12A,H12B), O11(H11A,H11B)
4.b Free rotating group:
 O10(H10A,H10B), O9(H9A,H9B)
;
_olex2_submission_special_instructions 'No special instructions were received'

loop_
_space_group_symop_operation_xyz
'x, y, z'
'-x, -y, z+1/2'
'-x+1/2, y, z+1/2'
'x+1/2, -y, z'

loop_
_atom_site_label
_atom_site_type_symbol
_atom_site_fract_x
_atom_site_fract_y
_atom_site_fract_z
_atom_site_U_iso_or_equiv
_atom_site_adp_type
_atom_site_occupancy
_atom_site_site_symmetry_order
_atom_site_calc_flag
_atom_site_refinement_flags_posn
_atom_site_refinement_flags_adp
_atom_site_refinement_flags_occupancy
_atom_site_disorder_assembly
_atom_site_disorder_group
O3 O 0.2031(2) 0.2737(4) 0.0664(4) 0.0313(5) Uani 1 1 d . . . . .
O1 O 0.1876(3) 0.6252(6) 0.1329(4) 0.0338(7) Uani 1 1 d D . . . .
O4 O 0.1837(3) 0.5861(6) -0.0088(4) 0.0327(7) Uani 1 1 d D . . . .
O2 O 0.3490(3) 0.5546(6) 0.0685(4) 0.0368(7) Uani 1 1 d . . . . .
B1 B 0.2307(4) 0.5100(7) 0.0639(3) 0.0244(17) Uani 1 1 d . . . . .
O8 O 0.1033(2) -0.0714(6) -0.1864(4) 0.0311(7) Uani 1 1 d . . . . .
O6 O -0.0685(3) -0.1031(6) -0.1164(4) 0.0324(7) Uani 1 1 d . . . . .
O5 O -0.0538(3) -0.1220(6) -0.2580(4) 0.0328(7) Uani 1 1 d . . . . .
O7 O -0.0386(3) 0.2191(5) -0.1851(4) 0.0311(6) Uani 1 1 d . . . . .
B2 B -0.0131(9) -0.0172(11) -0.187320 0.0270(19) Uani 1 1 d . . . . .
O10 O 0.2726(5) 0.0011(8) 0.1890(6) 0.0310(13) Uani 1 1 d G . . . .
H10A H 0.301331 -0.032966 0.232050 0.046 Uiso 1 1 d G U . . .
H10B H 0.251337 -0.121663 0.170217 0.046 Uiso 1 1 d G U . . .
Cs1 Cs 0.24048(6) 0.47401(4) -0.1893(4) 0.03275(12) Uani 1 1 d . . . . .
Cs2 Cs 0.48335(3) 0.02103(4) 0.0652(4) 0.03360(13) Uani 1 1 d . . . . .
O12 O 0.2347(4) 0.0197(9) -0.0586(7) 0.0317(14) Uani 1 1 d . . . . .
H12A H 0.210129 0.103920 -0.018014 0.047 Uiso 1 1 d R U . . .
H12B H 0.302255 0.080157 -0.069147 0.047 Uiso 1 1 d R U . . .
O11 O 0.4752(6) 0.4920(8) 0.1913(7) 0.0360(16) Uani 1 1 d . . . . .
H11A H 0.432503 0.525186 0.154288 0.054 Uiso 1 1 d R U . . .
H11B H 0.494076 0.615910 0.210366 0.054 Uiso 1 1 d R U . . .
H1 H 0.1171(18) 0.574(7) 0.148(3) 0.036(13) Uiso 1 1 d D . . . .
O9 O -0.0175(5) 0.4714(8) -0.0602(7) 0.0330(14) Uani 1 1 d G . . . .
H9A H -0.007371 0.365400 -0.091623 0.049 Uiso 1 1 d G U . . .
H9B H 0.042342 0.479566 -0.034966 0.049 Uiso 1 1 d G U . . .
H4 H 0.198(4) 0.739(2) -0.016(3) 0.045(15) Uiso 1 1 d D . . . .
H8 H 0.136(4) -0.050(7) -0.149(3) 0.023(12) Uiso 1 1 d . . . . .
H7 H -0.023(4) 0.288(8) -0.228(3) 0.037(13) Uiso 1 1 d . . . . .
H2 H 0.367(5) 0.541(9) 0.032(4) 0.038(17) Uiso 1 1 d . . . . .
H3 H 0.229(3) 0.234(8) 0.101(3) 0.018(11) Uiso 1 1 d . . . . .
H6 H -0.049(4) -0.213(8) -0.109(3) 0.026(13) Uiso 1 1 d . . . . .
H5 H -0.104(4) -0.095(8) -0.260(3) 0.024(15) Uiso 1 1 d . . . . .

loop_
_atom_site_aniso_label
_atom_site_aniso_U_11
_atom_site_aniso_U_22
_atom_site_aniso_U_33
_atom_site_aniso_U_23
_atom_site_aniso_U_13
_atom_site_aniso_U_12
O3 0.0460(15) 0.0260(11) 0.0217(13) 0.0012(15) -0.0048(14) -0.0024(11)
O1 0.0287(15) 0.0368(18) 0.0358(16) -0.0131(14) 0.0094(13) -0.0085(13)
O4 0.0366(16) 0.0301(17) 0.0313(16) 0.0084(13) -0.0111(13) -0.0101(13)
O2 0.0254(16) 0.064(2) 0.0212(17) -0.0017(18) -0.0017(15) -0.0055(13)
B1 0.019(4) 0.0287(19) 0.026(4) 0.001(2) -0.010(5) -0.0013(14)
O8 0.0221(12) 0.0517(19) 0.0194(17) -0.0052(14) -0.0033(13) 0.0062(13)
O6 0.0322(17) 0.0323(16) 0.0328(16) 0.0071(13) 0.0132(12) 0.0076(13)
O5 0.0274(18) 0.0395(17) 0.0317(16) -0.0115(13) -0.0087(13) 0.0074(14)
O7 0.0447(14) 0.0244(15) 0.0243(18) 0.0009(10) 0.0038(12) 0.0040(13)
B2 0.032(5) 0.027(3) 0.022(4) -0.0033(17) -0.004(3) 0.0047(19)
O10 0.036(3) 0.0263(18) 0.030(4) 0.0020(14) -0.007(3) -0.0023(15)
Cs1 0.0325(2) 0.03434(14) 0.0314(2) 0.0020(3) 0.00032(15) 0.00462(15)
Cs2 0.0323(2) 0.03677(15) 0.0318(2) 0.0058(3) -0.00232(19) -0.00065(11)
O12 0.029(3) 0.035(2) 0.031(3) -0.0033(19) -0.001(2) -0.0099(15)
O11 0.046(4) 0.028(2) 0.034(3) 0.0029(14) -0.013(3) -0.0001(14)
O9 0.023(3) 0.043(2) 0.033(3) -0.010(2) 0.002(2) -0.0019(16)

loop_
_atom_type_symbol
_atom_type_description
_atom_type_scat_dispersion_real
_atom_type_scat_dispersion_imag
_atom_type_scat_source
B B 0.0013 0.0007 'International Tables Vol C Tables 4.2.6.8 and 6.1.1.4'
Cs Cs -0.3680 2.1192 'International Tables Vol C Tables 4.2.6.8 and 6.1.1.4'
H H 0.0000 0.0000 'International Tables Vol C Tables 4.2.6.8 and 6.1.1.4'
O O 0.0106 0.0060 'International Tables Vol C Tables 4.2.6.8 and 6.1.1.4'

loop_
_geom_angle_atom_site_label_1
_geom_angle_atom_site_label_2
_geom_angle_atom_site_label_3
_geom_angle
_geom_angle_site_symmetry_1
_geom_angle_site_symmetry_3
_geom_angle_publ_flag
B1 O3 Cs2 136.9(2) . 4_455 ?
B1 O3 Cs2 100.9(2) . . ?
B1 O3 H3 104(4) . . ?
Cs2 O3 Cs2 122.16(7) 4_455 . ?
Cs2 O3 H3 100(4) 4_455 . ?
Cs2 O3 H3 58(4) . . ?
B1 O1 Cs1 121.7(3) . 3 ?
B1 O1 Cs2 105.6(3) . 4_465 ?
B1 O1 H1 113(3) . . ?
Cs1 O1 Cs2 131.88(10) 3 4_465 ?
Cs1 O1 H1 84(3) 3 . ?
Cs2 O1 H1 69(3) 4_465 . ?
B1 O4 Cs1 132.7(3) . . ?
B1 O4 Cs2 99.4(3) . 4_465 ?
B1 O4 H4 110(3) . . ?
Cs1 O4 Cs2 127.84(10) . 4_465 ?
Cs1 O4 H4 93(3) . . ?
Cs2 O4 H4 62(3) 4_465 . ?
B1 O2 Cs2 130.6(2) . 1_565 ?
B1 O2 Cs2 106.2(2) . . ?
B1 O2 H2 104(5) . . ?
Cs2 O2 Cs2 123.01(11) 1_565 . ?
Cs2 O2 H2 74(5) . . ?
Cs2 O2 H2 86(5) 1_565 . ?
O3 B1 O1 110.7(5) . . ?
O4 B1 O3 104.0(4) . . ?
O4 B1 O1 114.3(3) . . ?
O4 B1 O2 111.9(5) . . ?
O2 B1 O3 113.7(3) . . ?
O2 B1 O1 102.5(4) . . ?
B2 O8 Cs1 134.3(3) . 1_545 ?
B2 O8 Cs1 103.8(3) . . ?
B2 O8 H8 118(4) . . ?
Cs1 O8 Cs1 121.86(9) 1_545 . ?
Cs1 O8 H8 83(3) 1_545 . ?
Cs1 O8 H8 69(3) . . ?
B2 O6 Cs1 103.1(3) . 4_455 ?
B2 O6 Cs2 131.1(4) . 4_455 ?
B2 O6 H6 108(4) . . ?
Cs1 O6 H6 72(4) 4_455 . ?
Cs2 O6 Cs1 125.59(10) 4_455 4_455 ?
Cs2 O6 H6 85(4) 4_455 . ?
B2 O5 Cs1 102.7(4) . 4_455 ?
B2 O5 Cs2 125.2(3) . 3_554 ?
B2 O5 H5 105(5) . . ?
Cs1 O5 H5 59(5) 4_455 . ?
Cs2 O5 Cs1 131.48(10) 3_554 4_455 ?
Cs2 O5 H5 97(5) 3_554 . ?
B2 O7 Cs1 102.2(5) . . ?
B2 O7 Cs1 136.8(5) . 4_465 ?
B2 O7 H7 113(3) . . ?
Cs1 O7 Cs1 120.92(9) 4_465 . ?
Cs1 O7 H7 84(3) 4_465 . ?
Cs1 O7 H7 66(3) . . ?
O8 B2 O6 110.6(6) . . ?
O8 B2 O5 103.9(6) . . ?
O8 B2 O7 115.2(6) . . ?
O5 B2 O6 112.7(5) . . ?
O7 B2 O6 102.8(6) . . ?
O7 B2 O5 111.9(6) . . ?
H10A O10 H10B 104.5 . . ?
Cs1 O10 H10A 72.0 3 . ?
Cs1 O10 H10B 156.2 3 . ?
Cs2 O10 H10A 104.9 . . ?
Cs2 O10 H10B 91.0 . . ?
Cs2 O10 Cs1 112.71(15) . 3 ?
O1 Cs1 O8 112.05(9) 3_554 . ?
O1 Cs1 O6 109.82(7) 3_554 4 ?
O1 Cs1 O5 70.34(8) 3_554 4 ?
O1 Cs1 O7 111.72(8) 3_554 . ?
O1 Cs1 O10 71.50(14) 3_554 3_554 ?
O1 Cs1 O12 143.66(14) 3_554 . ?
O1 Cs1 H12B 137.1 3_554 . ?
O1 Cs1 O11 67.90(16) 3_554 3_554 ?
O1 Cs1 O9 109.01(14) 3_554 4_565 ?
O1 Cs1 H4 136.1(3) 3_554 . ?
O1 Cs1 H7 98.8(9) 3_554 . ?
O4 Cs1 O1 151.96(7) . 3_554 ?
O4 Cs1 O8 94.39(8) . . ?
O4 Cs1 O6 85.76(9) . 4 ?
O4 Cs1 O5 127.05(9) . 4 ?
O4 Cs1 O7 82.84(8) . . ?
O4 Cs1 O10 136.38(13) . 3_554 ?
O4 Cs1 O12 63.06(14) . . ?
O4 Cs1 H12B 65.6 . . ?
O4 Cs1 O11 114.84(17) . 3_554 ?
O4 Cs1 O9 64.67(15) . 4_565 ?
O4 Cs1 H4 15.9(3) . . ?
O4 Cs1 H7 93.3(9) . . ?
O8 Cs1 O1 85.19(9) 1_565 3_554 ?
O8 Cs1 O4 72.50(9) 1_565 . ?
O8 Cs1 O8 121.86(9) 1_565 . ?
O8 Cs1 O6 153.47(9) 1_565 4 ?
O8 Cs1 O5 153.82(9) 1_565 4 ?
O8 Cs1 O7 86.63(8) 1_565 4_565 ?
O8 Cs1 O7 83.14(8) 1_565 . ?
O8 Cs1 O7 38.73(7) . . ?
O8 Cs1 O10 132.28(13) 1_565 3_554 ?
O8 Cs1 O12 129.70(12) 1_565 . ?
O8 Cs1 H12B 56.1 . . ?
O8 Cs1 H12B 137.4 1_565 . ?
O8 Cs1 O11 64.83(12) 1_565 3_554 ?
O8 Cs1 O9 109.03(10) 1_565 4_565 ?
O8 Cs1 O9 115.42(10) . 4_565 ?
O8 Cs1 H4 60.8(7) 1_565 . ?
O8 Cs1 H4 109.5(4) . . ?
O8 Cs1 H7 45.1(8) . . ?
O8 Cs1 H7 78.5(8) 1_565 . ?
O6 Cs1 O8 73.79(8) 4 . ?
O6 Cs1 O5 41.48(7) 4 4 ?
O6 Cs1 O7 109.60(7) 4 . ?
O6 Cs1 O10 74.15(13) 4 3_554 ?
O6 Cs1 O12 44.16(10) 4 . ?
O6 Cs1 H12B 30.5 4 . ?
O6 Cs1 O9 46.09(10) 4 4_565 ?
O6 Cs1 H4 94.7(8) 4 . ?
O6 Cs1 H7 118.7(8) 4 . ?
O5 Cs1 O8 77.57(8) 4 . ?
O5 Cs1 O7 114.01(8) 4 . ?
O5 Cs1 O10 48.71(11) 4 3_554 ?
O5 Cs1 O12 76.22(12) 4 . ?
O5 Cs1 H12B 66.9 4 . ?
O5 Cs1 O9 72.07(13) 4 4_565 ?
O5 Cs1 H4 133.4(9) 4 . ?
O5 Cs1 H7 113.5(8) 4 . ?
O7 Cs1 O1 69.45(8) 4_565 3_554 ?
O7 Cs1 O4 91.99(8) 4_565 . ?
O7 Cs1 O8 151.40(7) 4_565 . ?
O7 Cs1 O6 78.93(8) 4_565 4 ?
O7 Cs1 O5 76.36(8) 4_565 4 ?
O7 Cs1 O7 169.53(6) 4_565 . ?
O7 Cs1 O10 120.41(11) 4_565 3_554 ?
O7 Cs1 O12 116.11(11) 4_565 . ?
O7 Cs1 H12B 84.0 . . ?
O7 Cs1 H12B 102.2 4_565 . ?
O7 Cs1 O11 129.84(13) 4_565 3_554 ?
O7 Cs1 O9 44.28(12) 4_565 4_565 ?
O7 Cs1 H4 92.2(8) . . ?
O7 Cs1 H4 80.9(7) 4_565 . ?
O7 Cs1 H7 161.9(8) 4_565 . ?
O7 Cs1 H7 13.3(9) . . ?
O10 Cs1 O8 43.20(13) 3_554 . ?
O10 Cs1 O7 68.83(11) 3_554 . ?
O10 Cs1 O12 75.97(12) 3_554 . ?
O10 Cs1 H12B 78.6 3_554 . ?
O10 Cs1 O9 117.70(15) 3_554 4_565 ?
O10 Cs1 H4 152.1(4) 3_554 . ?
O10 Cs1 H7 65.3(8) 3_554 . ?
O12 Cs1 O8 45.15(13) . . ?
O12 Cs1 O7 69.57(10) . . ?
O12 Cs1 H12B 14.6 . . ?
O12 Cs1 O9 72.56(17) . 4_565 ?
O12 Cs1 H4 78.4(4) . . ?
O12 Cs1 H7 81.6(9) . . ?
H12B Cs1 H4 79.3 . . ?
H12B Cs1 H7 95.7 . . ?
O11 Cs1 O8 71.52(11) 3_554 . ?
O11 Cs1 O6 140.57(10) 3_554 4 ?
O11 Cs1 O5 111.73(15) 3_554 4 ?
O11 Cs1 O7 46.48(15) 3_554 . ?
O11 Cs1 O10 67.88(17) 3_554 3_554 ?
O11 Cs1 O12 113.82(9) 3_554 . ?
O11 Cs1 H12B 127.0 3_554 . ?
O11 Cs1 O9 172.96(10) 3_554 4_565 ?
O11 Cs1 H4 114.1(9) 3_554 . ?
O11 Cs1 H7 33.3(9) 3_554 . ?
O9 Cs1 O7 138.30(13) 4_565 . ?
O9 Cs1 H12B 59.7 4_565 . ?
O9 Cs1 H4 63.3(9) 4_565 . ?
O9 Cs1 H7 151.6(9) 4_565 . ?
H4 Cs1 H7 100.4(13) . . ?
O3 Cs2 O3 170.42(5) 4 . ?
O3 Cs2 O1 75.23(8) 4 4_565 ?
O3 Cs2 O4 78.87(7) 4 4_565 ?
O3 Cs2 O2 86.40(8) 4 1_545 ?
O3 Cs2 O2 150.53(7) 4 . ?
O3 Cs2 O6 104.59(10) 4 4 ?
O3 Cs2 O5 68.47(9) 4 3 ?
O3 Cs2 O10 127.84(13) 4 . ?
O3 Cs2 H10B 49.9 . . ?
O3 Cs2 H10B 122.4 4 . ?
O3 Cs2 O12 132.90(12) 4 . ?
O3 Cs2 H12B 48.4 . . ?
O3 Cs2 H12B 129.3 4 . ?
O3 Cs2 O11 117.31(14) 4 . ?
O3 Cs2 O9 63.77(12) 4 4 ?
O3 Cs2 H3 10.3(8) . . ?
O3 Cs2 H3 164.5(8) 4 . ?
O1 Cs2 O3 113.46(7) 4_565 . ?
O1 Cs2 O4 40.53(6) 4_565 4_565 ?
O1 Cs2 O2 76.66(8) 4_565 . ?
O1 Cs2 H10B 123.8 4_565 . ?
O1 Cs2 O12 141.10(11) 4_565 . ?
O1 Cs2 H12B 131.5 4_565 . ?
O1 Cs2 O11 47.73(13) 4_565 . ?
O1 Cs2 O9 134.17(11) 4_565 4 ?
O1 Cs2 H3 110.7(8) 4_565 . ?
O4 Cs2 O3 110.26(7) 4_565 . ?
O4 Cs2 H10B 153.3 4_565 . ?
O4 Cs2 O12 110.07(13) 4_565 . ?
O4 Cs2 H12B 97.5 4_565 . ?
O4 Cs2 O9 108.69(13) 4_565 4 ?
O4 Cs2 H3 115.2(8) 4_565 . ?
O2 Cs2 O3 84.04(8) 1_545 . ?
O2 Cs2 O3 38.99(7) . . ?
O2 Cs2 O1 152.03(9) 1_545 4_565 ?
O2 Cs2 O4 155.08(9) 1_545 4_565 ?
O2 Cs2 O4 74.09(8) . 4_565 ?
O2 Cs2 O2 123.01(11) 1_545 . ?
O2 Cs2 O5 83.53(9) 1_545 3 ?
O2 Cs2 O10 64.76(12) 1_545 . ?
O2 Cs2 H10B 81.1 . . ?
O2 Cs2 H10B 50.8 1_545 . ?
O2 Cs2 O12 66.38(12) 1_545 . ?
O2 Cs2 O12 69.06(10) . . ?
O2 Cs2 H12B 66.7 . . ?
O2 Cs2 H12B 76.5 1_545 . ?
O2 Cs2 O11 131.40(15) 1_545 . ?
O2 Cs2 O9 46.41(14) 1_545 4 ?
O2 Cs2 O9 136.72(13) . 4 ?
O2 Cs2 H3 82.4(8) 1_545 . ?
O2 Cs2 H3 41.4(8) . . ?
O6 Cs2 O3 76.46(9) 4 . ?
O6 Cs2 O1 111.81(8) 4 4_565 ?
O6 Cs2 O4 71.83(8) 4 4_565 ?
O6 Cs2 O2 77.96(9) 4 . ?
O6 Cs2 O2 92.95(9) 4 1_545 ?
O6 Cs2 O5 172.34(9) 4 3 ?
O6 Cs2 O10 118.61(15) 4 . ?
O6 Cs2 H10B 112.9 4 . ?
O6 Cs2 O12 44.03(15) 4 . ?
O6 Cs2 H12B 31.9 4 . ?
O6 Cs2 O11 117.65(15) 4 . ?
O6 Cs2 O9 63.30(14) 4 4 ?
O6 Cs2 H3 86.8(8) 4 . ?
O5 Cs2 O3 109.81(9) 3 . ?
O5 Cs2 O1 70.27(9) 3 4_565 ?
O5 Cs2 O4 108.99(8) 3 4_565 ?
O5 Cs2 O2 109.65(9) 3 . ?
O5 Cs2 O10 65.97(14) 3 . ?
O5 Cs2 H10B 70.0 3 . ?
O5 Cs2 O12 138.53(15) 3 . ?
O5 Cs2 H12B 151.4 3 . ?
O5 Cs2 O11 69.43(15) 3 . ?
O5 Cs2 O9 109.75(14) 3 4 ?
O5 Cs2 H3 99.5(8) 3 . ?
O10 Cs2 O3 46.55(13) . . ?
O10 Cs2 O1 110.63(13) . 4_565 ?
O10 Cs2 O4 139.77(10) . 4_565 ?
O10 Cs2 O2 71.09(11) . . ?
O10 Cs2 H10B 14.2 . . ?
O10 Cs2 O12 75.34(16) . . ?
O10 Cs2 H12B 86.8 . . ?
O10 Cs2 O11 67.46(18) . . ?
O10 Cs2 O9 110.34(12) . 4 ?
O10 Cs2 H3 37.0(8) . . ?
H10B Cs2 H12B 81.5 . . ?
H10B Cs2 H3 42.2 . . ?
O12 Cs2 O3 42.27(13) . . ?
O12 Cs2 H10B 68.9 . . ?
O12 Cs2 H12B 13.0 . . ?
O12 Cs2 H3 50.7(8) . . ?
H12B Cs2 H3 58.0 . . ?
O11 Cs2 O3 69.36(13) . . ?
O11 Cs2 O4 73.50(15) . 4_565 ?
O11 Cs2 O2 43.20(15) . . ?
O11 Cs2 H10B 81.7 . . ?
O11 Cs2 O12 109.39(15) . . ?
O11 Cs2 H12B 109.5 . . ?
O11 Cs2 O9 177.80(16) . 4 ?
O11 Cs2 H3 64.2(8) . . ?
O9 Cs2 O3 109.32(11) 4 . ?
O9 Cs2 H10B 96.1 4 . ?
O9 Cs2 O12 69.77(16) 4 . ?
O9 Cs2 H12B 70.2 4 . ?
O9 Cs2 H3 114.2(8) 4 . ?
Cs1 O12 Cs2 115.61(15) . 4_455 ?
Cs1 O12 Cs2 110.54(13) . . ?
Cs1 O12 H12A 93.8 . . ?
Cs1 O12 H12B 63.1 . . ?
Cs2 O12 Cs2 109.5(3) . 4_455 ?
Cs2 O12 H12A 48.1 4_455 . ?
Cs2 O12 H12A 79.6 . . ?
Cs2 O12 H12B 150.7 4_455 . ?
Cs2 O12 H12B 52.0 . . ?
H12A O12 H12B 102.9 . . ?
Cs1 O11 Cs2 111.91(17) 3 . ?
Cs1 O11 H11A 89.8 3 . ?
Cs1 O11 H11B 89.9 3 . ?
Cs2 O11 H11A 75.2 . . ?
Cs2 O11 H11B 158.1 . . ?
H11A O11 H11B 104.5 . . ?
Cs1 O9 Cs2 106.17(13) 4_465 4_465 ?
Cs1 O9 H9A 78.1 4_465 . ?
Cs1 O9 H9B 169.5 4_465 . ?
Cs2 O9 Cs1 115.46(15) 4_455 4_465 ?
Cs2 O9 Cs2 108.5(2) 4_455 4_465 ?
Cs2 O9 H9A 170.1 4_465 . ?
Cs2 O9 H9A 76.7 4_455 . ?
Cs2 O9 H9B 69.7 4_465 . ?
Cs2 O9 H9B 75.0 4_455 . ?
H9A O9 H9B 104.5 . . ?

loop_
_geom_bond_atom_site_label_1
_geom_bond_atom_site_label_2
_geom_bond_distance
_geom_bond_site_symmetry_2
_geom_bond_publ_flag
O3 B1 1.467(4) . ?
O3 Cs2 3.211(3) 4_455 ?
O3 Cs2 3.734(3) . ?
O3 H3 0.72(5) . ?
O1 B1 1.480(8) . ?
O1 Cs1 3.334(4) 3 ?
O1 Cs2 3.480(4) 4_465 ?
O1 H1 0.946(7) . ?
O4 B1 1.458(8) . ?
O4 Cs1 3.276(4) . ?
O4 Cs2 3.636(4) 4_465 ?
O4 H4 0.945(7) . ?
O2 B1 1.466(5) . ?
O2 Cs2 3.258(3) 1_565 ?
O2 Cs2 3.615(4) . ?
O2 H2 0.67(6) . ?
O8 B2 1.452(12) . ?
O8 Cs1 3.694(4) . ?
O8 Cs1 3.214(3) 1_545 ?
O8 H8 0.78(5) . ?
O6 B2 1.496(8) . ?
O6 Cs1 3.466(4) 4_455 ?
O6 Cs2 3.250(4) 4_455 ?
O6 H6 0.71(5) . ?
O5 B2 1.465(7) . ?
O5 Cs1 3.493(4) 4_455 ?
O5 Cs2 3.299(4) 3_554 ?
O5 H5 0.64(5) . ?
O7 B2 1.462(8) . ?
O7 Cs1 3.265(3) 4_465 ?
O7 Cs1 3.726(3) . ?
O7 H7 0.87(5) . ?
O10 H10A 0.8500 . ?
O10 H10B 0.8500 . ?
O10 Cs1 3.557(7) 3 ?
O10 Cs2 3.345(8) . ?
Cs1 O12 3.561(8) . ?
Cs1 H12B 3.2510 . ?
Cs1 O11 3.343(9) 3_554 ?
Cs1 O9 3.712(7) 4_565 ?
Cs1 H4 3.45(5) . ?
Cs1 H7 3.46(5) . ?
Cs2 H10B 3.4661 . ?
Cs2 O12 3.708(8) . ?
Cs2 H12B 3.2259 . ?
Cs2 O11 3.590(8) . ?
Cs2 O9 3.686(7) 4 ?
Cs2 H3 3.41(4) . ?
O12 H12A 0.9182 . ?
O12 H12B 0.9177 . ?
O11 H11A 0.8500 . ?
O11 H11B 0.8500 . ?
O9 H9A 0.8500 . ?
O9 H9B 0.8500 . ?

loop_
_geom_torsion_atom_site_label_1
_geom_torsion_atom_site_label_2
_geom_torsion_atom_site_label_3
_geom_torsion_atom_site_label_4
_geom_torsion
_geom_torsion_site_symmetry_1
_geom_torsion_site_symmetry_2
_geom_torsion_site_symmetry_3
_geom_torsion_site_symmetry_4
_geom_torsion_publ_flag
Cs1 O1 B1 O3 58.2(4) 3 . . . ?
Cs1 O1 B1 O4 175.3(2) 3 . . . ?
Cs1 O1 B1 O2 -63.4(4) 3 . . . ?
Cs1 O4 B1 O3 -66.0(5) . . . . ?
Cs1 O4 B1 O1 173.1(2) . . . . ?
Cs1 O4 B1 O2 57.1(5) . . . . ?
Cs1 O8 B2 O6 -118.9(3) . . . . ?
Cs1 O8 B2 O6 63.8(6) 1_545 . . . ?
Cs1 O8 B2 O5 119.9(3) . . . . ?
Cs1 O8 B2 O5 -57.4(6) 1_545 . . . ?
Cs1 O8 B2 O7 -2.9(5) . . . . ?
Cs1 O8 B2 O7 179.9(2) 1_545 . . . ?
Cs1 O6 B2 O8 -118.2(4) 4_455 . . . ?
Cs1 O6 B2 O5 -2.4(7) 4_455 . . . ?
Cs1 O6 B2 O7 118.2(4) 4_455 . . . ?
Cs1 O5 B2 O8 122.2(3) 4_455 . . . ?
Cs1 O5 B2 O6 2.4(7) 4_455 . . . ?
Cs1 O5 B2 O7 -112.9(5) 4_455 . . . ?
Cs1 O7 B2 O8 2.8(5) . . . . ?
Cs1 O7 B2 O8 177.9(2) 4_465 . . . ?
Cs1 O7 B2 O6 -61.7(7) 4_465 . . . ?
Cs1 O7 B2 O6 123.2(5) . . . . ?
Cs1 O7 B2 O5 59.6(8) 4_465 . . . ?
Cs1 O7 B2 O5 -115.5(6) . . . . ?
Cs2 O3 B1 O1 63.4(7) 4_455 . . . ?
Cs2 O3 B1 O1 -119.5(3) . . . . ?
Cs2 O3 B1 O4 -59.9(7) 4_455 . . . ?
Cs2 O3 B1 O4 117.2(3) . . . . ?
Cs2 O3 B1 O2 -4.8(6) . . . . ?
Cs2 O3 B1 O2 178.2(3) 4_455 . . . ?
Cs2 O1 B1 O3 -112.8(4) 4_465 . . . ?
Cs2 O1 B1 O4 4.3(4) 4_465 . . . ?
Cs2 O1 B1 O2 125.6(3) 4_465 . . . ?
Cs2 O4 B1 O3 116.9(3) 4_465 . . . ?
Cs2 O4 B1 O1 -4.0(3) 4_465 . . . ?
Cs2 O4 B1 O2 -120.0(3) 4_465 . . . ?
Cs2 O2 B1 O3 179.2(3) 1_565 . . . ?
Cs2 O2 B1 O3 5.0(6) . . . . ?
Cs2 O2 B1 O1 124.5(3) . . . . ?
Cs2 O2 B1 O1 -61.3(6) 1_565 . . . ?
Cs2 O2 B1 O4 -112.5(3) . . . . ?
Cs2 O2 B1 O4 61.7(6) 1_565 . . . ?
Cs2 O6 B2 O8 55.9(6) 4_455 . . . ?
Cs2 O6 B2 O5 171.7(3) 4_455 . . . ?
Cs2 O6 B2 O7 -67.7(8) 4_455 . . . ?
Cs2 O5 B2 O8 -66.0(5) 3_554 . . . ?
Cs2 O5 B2 O6 174.2(4) 3_554 . . . ?
Cs2 O5 B2 O7 58.9(9) 3_554 . . . ?

loop_
_twin_individual_id
_twin_individual_mass_fraction_refined
1 0.72108
2 0.27892
